data_4342431
loop_
_publ_author_name
'Nordheider, Andreas'
'Hupf, Emanuel'
'Chalmers, Brian A.'
'Knight, Fergus R.'
'B\"uhl, Michael'
'Mebs, Stefan'
'Ch\;eci\'nska, Lilianna'
'Lork, Enno'
'Camacho, Paula Sanz'
'Ashbrook, Sharon E.'
'Athukorala Arachchige, Kasun S.'
'Cordes, David B.'
'Slawin, Alexandra M. Z.'
'Beckmann, Jens'
'Woollins, J. Derek'

_publ_section_title
;
 Peri-Substituted Phosphorus-Tellurium Systems-An Experimental and
 Theoretical Investigation of the P&#x00B7;&#x00B7;&#x00B7;Te
 through-Space Interaction.
;
_journal_issue 5
_journal_name_full 'Inorganic chemistry'
_journal_page_first 2435
_journal_paper_doi 10.1021/ic503056z
_journal_volume 54
_journal_year 2015
_chemical_formula_moiety 'C28 H29 O P Te'
_chemical_formula_sum 'C28 H29 O P Te'
_chemical_formula_weight 540.11
_space_group_IT_number 15
_symmetry_cell_setting monoclinic
_symmetry_Int_Tables_number 15
_symmetry_space_group_name_Hall '-C 2yc'
_symmetry_space_group_name_H-M 'C 1 2/c 1'
_atom_sites_solution_hydrogens geom
_atom_sites_solution_primary direct
_atom_sites_solution_secondary difmap
_audit_creation_date 2014-02-14
_audit_creation_method 'by CrystalStructure 4.1'
_cell_angle_alpha 90.0000
_cell_angle_beta 93.517(8)
_cell_angle_gamma 90.0000
_cell_formula_units_Z 8
_cell_length_a 25.365(3)
_cell_length_b 11.5214(13)
_cell_length_c 17.6915(19)
_cell_measurement_reflns_used 11680
_cell_measurement_temperature 173
_cell_measurement_theta_max 27.43
_cell_measurement_theta_min 2.99
_cell_volume 5160.4(10)
_computing_cell_refinement 'CrystalClear-SM Expert 2.0 rc13'
_computing_data_collection 'CrystalClear-SM Expert 2.0 rc13 (Rigaku, 2009)'
_computing_data_reduction 'CrystalClear-SM Expert 2.0 rc13'
_computing_molecular_graphics 'CrystalStructure 4.1'
_computing_publication_material 'CrystalStructure 4.1 (Rigaku, 2013)'
_computing_structure_refinement 'SHELXL97 (Sheldrick, 2008)'
_computing_structure_solution SIR97
_diffrn_ambient_temperature 173
_diffrn_detector_area_resol_mean 7.353
_diffrn_measured_fraction_theta_full 0.996
_diffrn_measured_fraction_theta_max 0.996
_diffrn_measurement_device_type 'Rigaku Mercury70'
_diffrn_measurement_method \w
_diffrn_radiation_type 'Mo K\a'
_diffrn_radiation_wavelength 0.71075
_diffrn_reflns_av_R_equivalents 0.0445
_diffrn_reflns_limit_h_max 29
_diffrn_reflns_limit_h_min -30
_diffrn_reflns_limit_k_max 11
_diffrn_reflns_limit_k_min -13
_diffrn_reflns_limit_l_max 17
_diffrn_reflns_limit_l_min -20
_diffrn_reflns_number 16293
_diffrn_reflns_theta_full 25.00
_diffrn_reflns_theta_max 25.00
_diffrn_reflns_theta_min 2.99
_diffrn_standards_number 0
_exptl_absorpt_coefficient_mu 1.231
_exptl_absorpt_correction_T_max 0.964
_exptl_absorpt_correction_T_min 0.475
_exptl_absorpt_correction_type multi-scan
_exptl_absorpt_process_details 'REQAB (Rigaku, 1998)'
_exptl_crystal_colour colorless
_exptl_crystal_density_diffrn 1.390
_exptl_crystal_density_method 'not measured'
_exptl_crystal_description prism
_exptl_crystal_F_000 2176.00
_exptl_crystal_size_max 0.120
_exptl_crystal_size_mid 0.090
_exptl_crystal_size_min 0.030
_refine_diff_density_max 0.52
_refine_diff_density_min -0.52
_refine_ls_extinction_method none
_refine_ls_goodness_of_fit_ref 1.093
_refine_ls_hydrogen_treatment constr
_refine_ls_number_parameters 295
_refine_ls_number_reflns 4528
_refine_ls_number_restraints 18
_refine_ls_R_factor_gt 0.0382
_refine_ls_shift/su_max 0.001
_refine_ls_structure_factor_coef Fsqd
_refine_ls_weighting_details 'w = 1/[\s^2^(Fo^2^)+(0.0271P)^2^+11.2418P] where P=(Fo^2^+2Fc^2^)/3'
_refine_ls_weighting_scheme calc
_refine_ls_wR_factor_ref 0.0789
_reflns_number_gt 3648
_reflns_number_total 4528
_reflns_threshold_expression F^2^>2.0\s(F^2^)
_cod_data_source_file ic503056z_si_001.cif
_cod_data_source_block 2
_cod_depositor_comments 'Adding full bibliography for 4342430--4342441.cif.'
_cod_database_code 4342431

loop_
_symmetry_equiv_pos_site_id
_symmetry_equiv_pos_as_xyz
1 +X,+Y,+Z
2 -X,+Y,1/2-Z
3 -X,-Y,-Z
4 +X,-Y,1/2+Z
5 1/2+X,1/2+Y,+Z
6 1/2-X,1/2+Y,1/2-Z
7 1/2-X,1/2-Y,-Z
8 1/2+X,1/2-Y,1/2+Z

loop_
_atom_site_label
_atom_site_type_symbol
_atom_site_fract_x
_atom_site_fract_y
_atom_site_fract_z
_atom_site_U_iso_or_equiv
_atom_site_adp_type
_atom_site_occupancy
_atom_site_site_symmetry_multiplicity
_atom_site_site_symmetry_order
_atom_site_calc_flag
_atom_site_refinement_flags
Te1 Te 0.124923(9) 0.08878(2) 0.646982(14) 0.02548(10) Uani 1 8 0 d .
P9 P 0.17845(4) 0.28277(9) 0.74485(5) 0.0237(2) Uani 1 8 0 d .
O1 O 0.03650(13) -0.3691(3) 0.49213(19) 0.0559(9) Uani 1 8 0 d .
C1 C 0.20128(13) 0.1105(3) 0.6017(2) 0.0209(8) Uani 1 8 0 d .
C2 C 0.21157(15) 0.0424(3) 0.5412(2) 0.0282(9) Uani 1 8 0 d .
C3 C 0.25946(15) 0.0458(4) 0.5045(2) 0.0292(9) Uani 1 8 0 d .
C4 C 0.29813(15) 0.1209(3) 0.5305(2) 0.0252(9) Uani 1 8 0 d .
C5 C 0.28814(14) 0.1916(3) 0.5931(2) 0.0211(8) Uani 1 8 0 d .
C6 C 0.33173(14) 0.2649(3) 0.6117(2) 0.0263(9) Uani 1 8 0 d .
C7 C 0.32818(15) 0.3417(4) 0.6701(2) 0.0301(10) Uani 1 8 0 d .
C8 C 0.28151(15) 0.3442(4) 0.7089(2) 0.0292(10) Uani 1 8 0 d .
C9 C 0.23805(14) 0.2730(3) 0.6923(2) 0.0217(8) Uani 1 8 0 d .
C10 C 0.24057(13) 0.1922(3) 0.63103(19) 0.0195(8) Uani 1 8 0 d .
C11 C 0.35303(15) 0.1447(4) 0.5050(2) 0.0310(10) Uani 1 8 0 d .
C12 C 0.37478(14) 0.2421(4) 0.5581(2) 0.0326(10) Uani 1 8 0 d .
C13 C 0.10153(14) -0.0655(3) 0.5854(2) 0.0255(9) Uani 1 8 0 d .
C14 C 0.06564(14) -0.0590(3) 0.5233(2) 0.0279(9) Uani 1 8 0 d .
C15 C 0.04301(15) -0.1580(4) 0.4899(2) 0.0305(10) Uani 1 8 0 d .
C16 C 0.05670(15) -0.2654(4) 0.5191(2) 0.0357(10) Uani 1 8 0 d .
C17 C 0.09305(18) -0.2741(4) 0.5802(3) 0.0528(14) Uani 1 8 0 d .
C18 C 0.11455(16) -0.1744(4) 0.6136(3) 0.0404(12) Uani 1 8 0 d .
C19 C -0.0029(2) -0.3658(4) 0.4311(3) 0.0568(14) Uani 1 8 0 d .
C20 C 0.19770(15) 0.1962(4) 0.8311(2) 0.0306(10) Uani 1 8 0 d .
C21 C 0.14969(18) 0.1584(4) 0.8724(3) 0.0477(12) Uani 1 8 0 d .
C22 C 0.23940(18) 0.2516(4) 0.8855(2) 0.0451(12) Uani 1 8 0 d .
C23 C 0.17601(16) 0.4359(3) 0.7763(2) 0.0298(10) Uani 1 8 0 d .
C24 C 0.12987(17) 0.4515(4) 0.8266(3) 0.0449(12) Uani 1 8 0 d .
C25 C 0.16877(18) 0.5146(4) 0.7075(3) 0.0443(12) Uani 1 8 0 d .
C26 C 0.5 0.3462(9) 0.25 0.080(3) Uani 1 4 0 d .
C27 C 0.4868(4) 0.4691(13) 0.2172(6) 0.069(4) Uani 0.5 8 0 d .
C28 C 0.5 0.5684(12) 0.25 0.125(5) Uani 1 4 0 d .
C29 C 0.4937(5) 0.6827(12) 0.2254(7) 0.070(4) Uani 0.5 8 0 d .
C30 C 0.4803(4) 0.7815(12) 0.2280(7) 0.075(4) Uani 0.5 8 0 d .
C31 C 0.5 0.9003(11) 0.25 0.137(4) Uani 1 4 0 d .
H2 H 0.18501 -0.01033 0.5227 0.0338 Uiso 1 8 0 calc R
H3 H 0.2647 -0.00324 0.46246 0.0351 Uiso 1 8 0 calc R
H7 H 0.35667 0.39239 0.68405 0.0361 Uiso 1 8 0 calc R
H8 H 0.2795 0.39811 0.74923 0.0351 Uiso 1 8 0 calc R
H11A H 0.35151 0.17042 0.45155 0.0372 Uiso 1 8 0 calc R
H11B H 0.3754 0.07447 0.51036 0.0372 Uiso 1 8 0 calc R
H12A H 0.40772 0.21701 0.58631 0.0392 Uiso 1 8 0 calc R
H12B H 0.38223 0.31288 0.52882 0.0392 Uiso 1 8 0 calc R
H14 H 0.05621 0.01495 0.50292 0.0335 Uiso 1 8 0 calc R
H15 H 0.01838 -0.15155 0.44747 0.0366 Uiso 1 8 0 calc R
H17 H 0.10335 -0.34826 0.59931 0.0634 Uiso 1 8 0 calc R
H18 H 0.13867 -0.18115 0.65657 0.0485 Uiso 1 8 0 calc R
H19A H 0.01157 -0.32805 0.38724 0.0681 Uiso 1 8 0 calc R
H19B H -0.0335 -0.32186 0.44656 0.0681 Uiso 1 8 0 calc R
H19C H -0.01375 -0.44508 0.41759 0.0681 Uiso 1 8 0 calc R
H20 H 0.21394 0.12321 0.81264 0.0367 Uiso 1 8 0 calc R
H21A H 0.13406 0.22612 0.89602 0.0573 Uiso 1 8 0 calc R
H21B H 0.16049 0.1016 0.91161 0.0573 Uiso 1 8 0 calc R
H21C H 0.1236 0.12315 0.83627 0.0573 Uiso 1 8 0 calc R
H22A H 0.25081 0.19543 0.92476 0.0541 Uiso 1 8 0 calc R
H22B H 0.22438 0.31996 0.9092 0.0541 Uiso 1 8 0 calc R
H22C H 0.26981 0.27508 0.8575 0.0541 Uiso 1 8 0 calc R
H23 H 0.20974 0.45608 0.80562 0.0357 Uiso 1 8 0 calc R
H24A H 0.09684 0.43135 0.79796 0.0539 Uiso 1 8 0 calc R
H24B H 0.12837 0.53243 0.84332 0.0539 Uiso 1 8 0 calc R
H24C H 0.13471 0.4006 0.8709 0.0539 Uiso 1 8 0 calc R
H25A H 0.16734 0.59567 0.72403 0.0532 Uiso 1 8 0 calc R
H25B H 0.13579 0.49462 0.67867 0.0532 Uiso 1 8 0 calc R
H25C H 0.19854 0.50431 0.6753 0.0532 Uiso 1 8 0 calc R

loop_
_atom_site_aniso_label
_atom_site_aniso_U_11
_atom_site_aniso_U_22
_atom_site_aniso_U_33
_atom_site_aniso_U_12
_atom_site_aniso_U_13
_atom_site_aniso_U_23
Te1 0.02320(15) 0.02917(17) 0.02431(15) -0.00353(12) 0.00328(10) -0.00032(12)
P9 0.0275(5) 0.0235(6) 0.0203(5) 0.0002(5) 0.0021(4) -0.0017(4)
O1 0.067(2) 0.0308(18) 0.066(2) -0.0164(16) -0.0205(19) -0.0015(16)
C1 0.0206(19) 0.022(2) 0.021(2) 0.0005(16) 0.0040(16) 0.0034(17)
C2 0.030(2) 0.026(2) 0.029(2) -0.0070(18) 0.0029(19) -0.0001(18)
C3 0.036(2) 0.029(2) 0.023(2) -0.0002(19) 0.0070(19) -0.0029(18)
C4 0.029(2) 0.026(2) 0.021(2) 0.0029(17) 0.0027(17) 0.0039(17)
C5 0.024(2) 0.020(2) 0.019(2) 0.0009(16) 0.0000(16) 0.0038(16)
C6 0.021(2) 0.029(2) 0.028(2) -0.0023(17) -0.0041(17) 0.0088(19)
C7 0.030(2) 0.029(2) 0.031(2) -0.0068(19) -0.0057(19) 0.004(2)
C8 0.032(2) 0.028(2) 0.028(2) -0.0005(19) -0.0014(19) -0.0024(19)
C9 0.025(2) 0.019(2) 0.020(2) -0.0011(17) -0.0026(16) 0.0040(17)
C10 0.024(2) 0.019(2) 0.0155(19) 0.0013(16) 0.0023(16) 0.0036(16)
C11 0.030(2) 0.035(3) 0.030(2) 0.0006(19) 0.0091(18) 0.009(2)
C12 0.027(2) 0.040(3) 0.031(2) -0.0052(19) 0.0045(18) 0.006(2)
C13 0.022(2) 0.028(2) 0.027(2) -0.0034(17) 0.0004(17) -0.0004(18)
C14 0.028(2) 0.024(2) 0.032(2) 0.0023(17) 0.0012(18) 0.0001(18)
C15 0.028(2) 0.033(3) 0.030(2) 0.0022(19) -0.0030(18) 0.000(2)
C16 0.033(2) 0.031(3) 0.043(3) -0.009(2) 0.000(2) -0.003(2)
C17 0.058(3) 0.025(3) 0.071(3) -0.005(2) -0.028(3) 0.013(2)
C18 0.038(2) 0.033(3) 0.048(3) -0.005(2) -0.021(2) 0.009(2)
C19 0.067(3) 0.046(3) 0.056(3) -0.022(3) -0.009(3) -0.015(3)
C20 0.041(2) 0.025(2) 0.026(2) 0.0028(19) 0.0022(19) 0.0043(18)
C21 0.062(3) 0.049(3) 0.034(3) -0.007(2) 0.010(2) 0.008(2)
C22 0.065(3) 0.043(3) 0.026(2) 0.004(2) -0.010(2) 0.003(2)
C23 0.033(2) 0.024(2) 0.032(2) 0.0008(18) 0.0015(19) -0.0033(18)
C24 0.047(3) 0.040(3) 0.049(3) 0.008(2) 0.003(2) -0.013(2)
C25 0.056(3) 0.026(3) 0.050(3) 0.003(2) -0.003(2) 0.005(2)
C26 0.057(5) 0.105(8) 0.079(6) 0.0000 0.016(5) 0.0000
C27 0.031(6) 0.118(11) 0.059(7) -0.012(6) 0.011(5) -0.007(8)
C28 0.169(13) 0.102(11) 0.115(10) 0.0000 0.093(9) 0.0000
C29 0.046(6) 0.082(7) 0.082(8) 0.004(6) 0.014(7) -0.002(6)
C30 0.058(6) 0.081(7) 0.084(7) -0.007(6) -0.016(5) 0.012(6)
C31 0.111(7) 0.124(8) 0.174(9) 0.0000 -0.003(7) 0.0000

loop_
_atom_type_symbol
_atom_type_description
_atom_type_scat_dispersion_real
_atom_type_scat_dispersion_imag
_atom_type_scat_source
C C 0.0033 0.0016
;
International Tables for Crystallography
(1992, Vol. C, Tables 4.2.6.8 and 6.1.1.4)
;
H H 0.0000 0.0000
;
International Tables for Crystallography
(1992, Vol. C, Table 6.1.1.4)
;
Te Te -0.5308 1.6751
;
International Tables for Crystallography
(1992, Vol. C, Tables 4.2.6.8 and 6.1.1.4)
;
P P 0.1023 0.0942
;
International Tables for Crystallography
(1992, Vol. C, Tables 4.2.6.8 and 6.1.1.4)
;
O O 0.0106 0.0060
;
International Tables for Crystallography
(1992, Vol. C, Tables 4.2.6.8 and 6.1.1.4)
;

loop_
_geom_angle_atom_site_label_1
_geom_angle_atom_site_label_2
_geom_angle_atom_site_label_3
_geom_angle
_geom_angle_publ_flag
_geom_angle_site_symmetry_1
_geom_angle_site_symmetry_3
C1 Te1 C13 97.71(14) yes . .
C9 P9 C20 101.54(17) yes . .
C9 P9 C23 104.83(18) yes . .
C20 P9 C23 105.99(18) yes . .
C16 O1 C19 117.9(3) yes . .
Te1 C1 C2 116.3(3) yes . .
Te1 C1 C10 124.0(3) yes . .
C2 C1 C10 119.7(3) yes . .
C1 C2 C3 123.7(3) yes . .
C2 C3 C4 118.9(4) yes . .
C3 C4 C5 118.0(4) yes . .
C3 C4 C11 132.0(4) yes . .
C5 C4 C11 110.0(3) yes . .
C4 C5 C6 110.6(3) yes . .
C4 C5 C10 125.1(3) yes . .
C6 C5 C10 124.3(3) yes . .
C5 C6 C7 118.4(3) yes . .
C5 C6 C12 109.6(3) yes . .
C7 C6 C12 132.0(3) yes . .
C6 C7 C8 118.6(4) yes . .
C7 C8 C9 124.5(4) yes . .
P9 C9 C8 121.8(3) yes . .
P9 C9 C10 120.1(3) yes . .
C8 C9 C10 118.1(3) yes . .
C1 C10 C5 114.6(3) yes . .
C1 C10 C9 129.3(3) yes . .
C5 C10 C9 116.1(3) yes . .
C4 C11 C12 104.6(3) yes . .
C6 C12 C11 105.2(3) yes . .
Te1 C13 C14 120.3(3) yes . .
Te1 C13 C18 121.0(3) yes . .
C14 C13 C18 117.8(4) yes . .
C13 C14 C15 121.7(4) yes . .
C14 C15 C16 119.3(4) yes . .
O1 C16 C15 124.8(4) yes . .
O1 C16 C17 115.2(4) yes . .
C15 C16 C17 120.0(4) yes . .
C16 C17 C18 120.0(4) yes . .
C13 C18 C17 121.2(4) yes . .
P9 C20 C21 111.7(3) yes . .
P9 C20 C22 115.4(3) yes . .
C21 C20 C22 111.2(3) yes . .
P9 C23 C24 109.2(3) yes . .
P9 C23 C25 109.4(3) yes . .
C24 C23 C25 109.8(3) yes . .
C27 C26 C27 49.4(7) yes . 2_655
C26 C27 C27 65.3(9) yes . 2_655
C26 C27 C28 125.6(8) yes . .
C27 C27 C28 60.3(9) yes 2_655 .
C27 C28 C27 59.3(9) yes . 2_655
C27 C28 C29 131.5(7) yes . .
C27 C28 C29 168.6(8) yes . 2_655
C27 C28 C29 168.6(8) yes 2_655 .
C27 C28 C29 131.5(7) yes 2_655 2_655
C29 C28 C29 38.1(8) yes . 2_655
C28 C29 C29 71.0(12) yes . 2_655
C28 C29 C30 156.8(13) yes . .
C28 C29 C30 119.8(10) yes . 2_655
C29 C29 C30 92.6(15) yes 2_655 .
C29 C29 C30 50.9(12) yes 2_655 2_655
C30 C29 C30 51.8(9) yes . 2_655
C29 C30 C29 36.4(8) yes . 2_655
C29 C30 C30 78.5(12) yes . 2_655
C29 C30 C31 142.3(11) yes . .
C29 C30 C30 49.6(10) yes 2_655 2_655
C29 C30 C31 114.4(9) yes 2_655 .
C30 C30 C31 65.9(9) yes 2_655 .
C30 C31 C30 48.3(7) yes . 2_655
C1 C2 H2 118.144 no . .
C3 C2 H2 118.137 no . .
C2 C3 H3 120.563 no . .
C4 C3 H3 120.546 no . .
C6 C7 H7 120.701 no . .
C8 C7 H7 120.688 no . .
C7 C8 H8 117.780 no . .
C9 C8 H8 117.762 no . .
C4 C11 H11A 110.838 no . .
C4 C11 H11B 110.822 no . .
C12 C11 H11A 110.834 no . .
C12 C11 H11B 110.826 no . .
H11A C11 H11B 108.890 no . .
C6 C12 H12A 110.709 no . .
C6 C12 H12B 110.697 no . .
C11 C12 H12A 110.700 no . .
C11 C12 H12B 110.692 no . .
H12A C12 H12B 108.798 no . .
C13 C14 H14 119.147 no . .
C15 C14 H14 119.117 no . .
C14 C15 H15 120.345 no . .
C16 C15 H15 120.347 no . .
C16 C17 H17 120.013 no . .
C18 C17 H17 120.009 no . .
C13 C18 H18 119.386 no . .
C17 C18 H18 119.377 no . .
O1 C19 H19A 109.471 no . .
O1 C19 H19B 109.471 no . .
O1 C19 H19C 109.469 no . .
H19A C19 H19B 109.473 no . .
H19A C19 H19C 109.481 no . .
H19B C19 H19C 109.463 no . .
P9 C20 H20 105.941 no . .
C21 C20 H20 105.928 no . .
C22 C20 H20 105.944 no . .
C20 C21 H21A 109.470 no . .
C20 C21 H21B 109.476 no . .
C20 C21 H21C 109.475 no . .
H21A C21 H21B 109.467 no . .
H21A C21 H21C 109.472 no . .
H21B C21 H21C 109.467 no . .
C20 C22 H22A 109.477 no . .
C20 C22 H22B 109.476 no . .
C20 C22 H22C 109.472 no . .
H22A C22 H22B 109.475 no . .
H22A C22 H22C 109.456 no . .
H22B C22 H22C 109.472 no . .
P9 C23 H23 109.502 no . .
C24 C23 H23 109.499 no . .
C25 C23 H23 109.502 no . .
C23 C24 H24A 109.468 no . .
C23 C24 H24B 109.481 no . .
C23 C24 H24C 109.475 no . .
H24A C24 H24B 109.468 no . .
H24A C24 H24C 109.470 no . .
H24B C24 H24C 109.465 no . .
C23 C25 H25A 109.470 no . .
C23 C25 H25B 109.476 no . .
C23 C25 H25C 109.466 no . .
H25A C25 H25B 109.487 no . .
H25A C25 H25C 109.462 no . .
H25B C25 H25C 109.467 no . .

loop_
_geom_bond_atom_site_label_1
_geom_bond_atom_site_label_2
_geom_bond_distance
_geom_bond_publ_flag
_geom_bond_site_symmetry_2
Te1 C1 2.155(3) yes .
Te1 C13 2.150(4) yes .
P9 C9 1.826(4) yes .
P9 C20 1.863(4) yes .
P9 C23 1.852(4) yes .
O1 C16 1.374(5) yes .
O1 C19 1.425(6) yes .
C1 C2 1.366(5) yes .
C1 C10 1.443(5) yes .
C2 C3 1.412(6) yes .
C3 C4 1.366(5) yes .
C4 C5 1.410(5) yes .
C4 C11 1.515(6) yes .
C5 C6 1.414(5) yes .
C5 C10 1.416(5) yes .
C6 C7 1.367(6) yes .
C6 C12 1.513(5) yes .
C7 C8 1.405(6) yes .
C8 C9 1.391(5) yes .
C9 C10 1.434(5) yes .
C11 C12 1.543(6) yes .
C13 C14 1.385(5) yes .
C13 C18 1.383(6) yes .
C14 C15 1.392(5) yes .
C15 C16 1.377(6) yes .
C16 C17 1.380(6) yes .
C17 C18 1.388(6) yes .
C20 C21 1.522(6) yes .
C20 C22 1.526(6) yes .
C23 C24 1.523(6) yes .
C23 C25 1.521(6) yes .
C26 C27 1.559(17) yes .
C26 C27 1.559(17) yes 2_655
C27 C27 1.303(15) yes 2_655
C27 C28 1.317(18) yes .
C28 C29 1.394(19) yes .
C28 C29 1.394(19) yes 2_655
C29 C29 0.909(17) yes 2_655
C29 C30 1.19(2) yes .
C29 C30 1.530(19) yes 2_655
C30 C30 1.227(16) yes 2_655
C30 C31 1.500(18) yes .
C2 H2 0.950 no .
C3 H3 0.950 no .
C7 H7 0.950 no .
C8 H8 0.950 no .
C11 H11A 0.990 no .
C11 H11B 0.990 no .
C12 H12A 0.990 no .
C12 H12B 0.990 no .
C14 H14 0.950 no .
C15 H15 0.950 no .
C17 H17 0.950 no .
C18 H18 0.950 no .
C19 H19A 0.980 no .
C19 H19B 0.980 no .
C19 H19C 0.980 no .
C20 H20 1.000 no .
C21 H21A 0.980 no .
C21 H21B 0.980 no .
C21 H21C 0.980 no .
C22 H22A 0.980 no .
C22 H22B 0.980 no .
C22 H22C 0.980 no .
C23 H23 1.000 no .
C24 H24A 0.980 no .
C24 H24B 0.980 no .
C24 H24C 0.980 no .
C25 H25A 0.980 no .
C25 H25B 0.980 no .
C25 H25C 0.980 no .

loop_
_geom_contact_atom_site_label_1
_geom_contact_atom_site_label_2
_geom_contact_distance
_geom_contact_publ_flag
_geom_contact_site_symmetry_2
Te1 P9 3.0900(10) no .
P9 C1 3.296(4) no .
C1 C4 2.831(5) no .
C2 C5 2.711(5) no .
C2 C13 3.196(5) no .
C3 C6 3.592(5) no .
C3 C10 2.866(5) no .
C4 C7 3.594(5) no .
C5 C8 2.712(5) no .
C6 C9 2.847(5) no .
C7 C10 2.863(5) no .
C8 C20 3.559(6) no .
C8 C22 3.528(6) no .
C8 C23 3.177(6) no .
C8 C25 3.468(6) no .
C9 C22 3.424(5) no .
C9 C25 3.312(6) no .
C13 C16 2.795(6) no .
C14 C17 2.748(6) no .
C15 C18 2.761(6) no .
C15 C19 2.832(6) no .
C20 C24 3.406(6) no .
C21 C24 3.501(7) no .
C22 C23 3.232(6) no .
O1 O1 3.559(4) no 3_546
O1 C19 3.471(6) no 3_546
C15 C21 3.512(6) no 4_554
C19 O1 3.471(6) no 3_546
C21 C15 3.512(6) no 4_555
Te1 H2 2.9786 no .
Te1 H14 3.1164 no .
Te1 H18 3.1329 no .
Te1 H21C 3.3743 no .
P9 H8 2.8839 no .
P9 H21A 3.0357 no .
P9 H21C 2.8652 no .
P9 H22B 3.0951 no .
P9 H22C 2.9636 no .
P9 H24A 2.8874 no .
P9 H24C 2.8897 no .
P9 H25B 2.8886 no .
P9 H25C 2.8923 no .
O1 H15 2.6597 no .
O1 H17 2.4767 no .
C1 H3 3.2958 no .
C3 H11A 2.9424 no .
C3 H11B 2.9548 no .
C4 H2 3.2388 no .
C4 H12A 3.0970 no .
C4 H12B 3.0742 no .
C5 H3 3.2505 no .
C5 H7 3.2588 no .
C5 H11A 3.0676 no .
C5 H11B 3.0431 no .
C5 H12A 3.0570 no .
C5 H12B 3.0457 no .
C6 H8 3.2288 no .
C6 H11A 3.1048 no .
C6 H11B 3.0821 no .
C7 H12A 2.9489 no .
C7 H12B 2.9416 no .
C8 H22C 2.7800 no .
C8 H23 2.8787 no .
C8 H25C 2.8344 no .
C9 H7 3.3200 no .
C9 H20 2.8354 no .
C9 H22C 2.9830 no .
C9 H23 3.0266 no .
C9 H25C 2.8572 no .
C10 H2 3.2819 no .
C10 H8 3.2748 no .
C10 H20 3.4171 no .
C11 H3 2.8788 no .
C12 H7 2.8810 no .
C13 H2 2.5309 no .
C13 H15 3.2791 no .
C13 H17 3.2671 no .
C14 H2 3.0800 no .
C14 H18 3.2305 no .
C15 H17 3.2448 no .
C15 H19A 2.7561 no .
C15 H19B 2.7813 no .
C16 H14 3.2430 no .
C16 H18 3.2497 no .
C16 H19A 2.6354 no .
C16 H19B 2.6351 no .
C16 H19C 3.2107 no .
C17 H15 3.2473 no .
C18 H2 3.1151 no .
C18 H14 3.2288 no .
C19 H15 2.5389 no .
C20 H8 3.4908 no .
C20 H23 3.0464 no .
C20 H24C 2.9551 no .
C21 H22A 2.7068 no .
C21 H22B 2.7066 no .
C21 H22C 3.3554 no .
C21 H24C 2.8161 no .
C22 H8 3.1618 no .
C22 H21A 2.7058 no .
C22 H21B 2.7056 no .
C22 H21C 3.3561 no .
C22 H23 2.8253 no .
C22 H24C 3.1592 no .
C23 H8 2.7322 no .
C23 H21A 3.4255 no .
C23 H22B 2.9088 no .
C23 H22C 3.2767 no .
C24 H21A 2.8712 no .
C24 H22B 3.1221 no .
C24 H25A 2.6775 no .
C24 H25B 2.6773 no .
C24 H25C 3.3380 no .
C25 H8 3.1595 no .
C25 H24A 2.6779 no .
C25 H24B 2.6780 no .
C25 H24C 3.3376 no .
H2 H3 2.3436 no .
H2 H14 3.2772 no .
H2 H18 3.3475 no .
H3 H11A 2.9902 no .
H3 H11B 3.0186 no .
H7 H8 2.3329 no .
H7 H12A 3.0041 no .
H7 H12B 3.0033 no .
H8 H22B 3.3556 no .
H8 H22C 2.4076 no .
H8 H23 2.1883 no .
H8 H25C 2.6637 no .
H11A H12A 2.7546 no .
H11A H12B 2.2448 no .
H11B H12A 2.2449 no .
H11B H12B 2.7703 no .
H14 H15 2.3340 no .
H15 H19A 2.2974 no .
H15 H19B 2.3621 no .
H15 H19C 3.5111 no .
H17 H18 2.3290 no .
H20 H21A 2.8379 no .
H20 H21B 2.2928 no .
H20 H21C 2.3544 no .
H20 H22A 2.2965 no .
H20 H22B 2.8410 no .
H20 H22C 2.3583 no .
H21A H22A 2.9947 no .
H21A H22B 2.5311 no .
H21A H22C 3.5954 no .
H21A H24A 3.0481 no .
H21A H24C 2.0591 no .
H21B H22A 2.5310 no .
H21B H22B 2.9943 no .
H21B H22C 3.5953 no .
H21B H24C 3.5715 no .
H21C H22A 3.5967 no .
H21C H22B 3.5967 no .
H21C H24C 3.2637 no .
H22B H23 2.4232 no .
H22B H24B 3.5963 no .
H22B H24C 2.5113 no .
H22C H23 2.7095 no .
H23 H24A 2.8728 no .
H23 H24B 2.3764 no .
H23 H24C 2.3736 no .
H23 H25A 2.3741 no .
H23 H25B 2.8711 no .
H23 H25C 2.3716 no .
H24A H25A 2.9630 no .
H24A H25B 2.4934 no .
H24A H25C 3.5717 no .
H24B H25A 2.4935 no .
H24B H25B 2.9627 no .
H24B H25C 3.5718 no .
H24C H25A 3.5709 no .
H24C H25B 3.5709 no .
Te1 H11A 3.3498 no 7_556
Te1 H12B 3.3047 no 7_556
P9 H11A 3.5521 no 7_556
O1 H11B 3.2567 no 7_546
O1 H19C 2.7532 no 3_546
O1 H21A 3.4993 no 4_554
O1 H24C 3.4048 no 4_554
C1 H11A 2.9826 no 7_556
C1 H12B 3.1621 no 7_556
C1 H23 3.2394 no 6_546
C2 H12B 3.1006 no 7_556
C2 H21B 3.0530 no 4_554
C2 H22B 3.1308 no 6_546
C2 H22C 3.5800 no 6_546
C2 H23 3.4139 no 6_546
C3 H21B 3.3737 no 4_554
C3 H22A 3.1188 no 4_554
C3 H22B 3.0322 no 6_546
C3 H23 3.5556 no 6_546
C3 H25C 3.4645 no 7_556
C4 H23 3.4820 no 6_546
C4 H24B 2.9980 no 6_546
C4 H24C 3.4675 no 6_546
C5 H23 3.2499 no 6_546
C5 H24B 2.9696 no 6_546
C5 H25A 3.5373 no 6_546
C6 H24B 2.9550 no 6_546
C6 H25A 3.4984 no 6_546
C7 H18 3.1414 no 6_556
C7 H20 3.4343 no 6_556
C7 H21B 3.3446 no 6_556
C7 H21C 3.4698 no 6_556
C7 H25A 3.3962 no 6_546
C8 H18 3.0426 no 6_556
C8 H20 3.2406 no 6_556
C8 H25A 3.3314 no 6_546
C9 H11A 3.3700 no 7_556
C9 H25A 3.4182 no 6_546
C10 H11A 3.1108 no 7_556
C10 H23 3.1734 no 6_546
C10 H25A 3.5402 no 6_546
C11 H19B 3.1413 no 5_555
C11 H24B 2.9898 no 6_546
C11 H24C 3.5697 no 6_546
C12 H14 3.5062 no 7_556
C12 H19B 3.2267 no 5_555
C12 H24B 2.9839 no 6_546
C13 H12B 3.5813 no 7_556
C13 H21B 3.5248 no 4_554
C14 H12B 3.2848 no 7_556
C14 H14 3.1384 no 3_556
C14 H15 3.2910 no 3_556
C14 H21A 3.5024 no 4_554
C14 H21B 3.2427 no 4_554
C15 H14 3.0176 no 3_556
C15 H21A 3.0298 no 4_554
C15 H21B 3.4246 no 4_554
C15 H21C 3.5229 no 4_554
C16 H21A 3.0530 no 4_554
C17 H21A 3.5235 no 4_554
C17 H25A 3.4196 no 1_545
C17 H25B 3.3290 no 1_545
C18 H22C 3.0034 no 6_546
C18 H25A 3.5084 no 1_545
C19 H11B 3.5362 no 5_445
C19 H19C 3.4574 no 3_546
C20 H3 3.5698 no 4_555
C20 H25C 3.4443 no 6_546
C21 H2 3.2386 no 4_555
C21 H7 3.2246 no 6_546
C22 H3 3.2167 no 4_555
C22 H18 3.3169 no 6_556
C22 H22A 3.4056 no 7_557
C22 H25C 3.4586 no 6_546
C24 H11B 3.2238 no 6_556
C24 H12A 3.5810 no 6_556
C24 H19A 3.5456 no 4_555
C25 H3 3.5390 no 7_556
C25 H11A 3.5421 no 7_556
C25 H17 2.9190 no 1_565
C25 H20 3.2668 no 6_556
C26 H15 3.4961 no 5_555
C26 H15 3.4961 no 6_555
C26 H19A 3.1503 no 5_555
C26 H19A 3.1503 no 6_555
C26 H21C 3.4199 no 7_556
C26 H21C 3.4199 no 8_554
C27 H15 3.2237 no 6_555
C27 H21C 3.0885 no 7_556
C29 H12A 3.3893 no 4_564
C30 H12A 3.0185 no 4_564
C31 H19C 3.4947 no 5_565
C31 H19C 3.4947 no 6_565
C31 H24A 3.2031 no 7_566
C31 H24A 3.2031 no 8_564
H2 C21 3.2386 no 4_554
H2 H12B 2.9537 no 7_556
H2 H21A 3.5382 no 4_554
H2 H21B 2.2815 no 4_554
H2 H22A 3.2697 no 4_554
H2 H22B 3.1964 no 6_546
H2 H22C 3.4088 no 6_546
H3 C20 3.5698 no 4_554
H3 C22 3.2167 no 4_554
H3 C25 3.5390 no 7_556
H3 H20 3.1898 no 4_554
H3 H21B 2.9646 no 4_554
H3 H22A 2.3331 no 4_554
H3 H22B 3.0503 no 6_546
H3 H25C 2.6624 no 7_556
H7 C21 3.2246 no 6_556
H7 H18 2.9396 no 6_556
H7 H20 3.2088 no 6_556
H7 H21B 2.9620 no 6_556
H7 H21C 2.7332 no 6_556
H8 H18 2.7377 no 6_556
H8 H20 2.8239 no 6_556
H11A Te1 3.3498 no 7_556
H11A P9 3.5521 no 7_556
H11A C1 2.9826 no 7_556
H11A C9 3.3700 no 7_556
H11A C10 3.1108 no 7_556
H11A C25 3.5421 no 7_556
H11A H19B 2.9248 no 5_555
H11A H25B 3.0196 no 7_556
H11A H25C 3.2173 no 7_556
H11B O1 3.2567 no 7_546
H11B C19 3.5362 no 5_555
H11B C24 3.2238 no 6_546
H11B H17 3.3130 no 7_546
H11B H19B 2.8914 no 5_555
H11B H19C 3.3491 no 5_555
H11B H24B 2.6410 no 6_546
H11B H24C 2.9253 no 6_546
H11B H25B 3.4324 no 7_556
H12A C24 3.5810 no 6_546
H12A C29 3.3893 no 4_565
H12A C30 3.0185 no 4_565
H12A H19B 2.9981 no 5_555
H12A H24B 2.6552 no 6_546
H12B Te1 3.3047 no 7_556
H12B C1 3.1621 no 7_556
H12B C2 3.1006 no 7_556
H12B C13 3.5813 no 7_556
H12B C14 3.2848 no 7_556
H12B H2 2.9537 no 7_556
H12B H14 2.6069 no 7_556
H12B H19B 3.0787 no 5_555
H14 C12 3.5062 no 7_556
H14 C14 3.1384 no 3_556
H14 C15 3.0176 no 3_556
H14 H12B 2.6069 no 7_556
H14 H14 2.8678 no 3_556
H14 H15 2.6515 no 3_556
H14 H21B 3.4544 no 4_554
H15 C14 3.2910 no 3_556
H15 C26 3.4961 no 5_445
H15 C27 3.2237 no 6_545
H15 H14 2.6515 no 3_556
H15 H21A 3.2410 no 4_554
H15 H21C 3.4270 no 4_554
H17 C25 2.9190 no 1_545
H17 H11B 3.3130 no 7_546
H17 H19C 3.2925 no 3_546
H17 H22C 3.5570 no 6_546
H17 H25A 2.7351 no 1_545
H17 H25B 2.4049 no 1_545
H17 H25C 3.1818 no 1_545
H18 C7 3.1414 no 6_546
H18 C8 3.0426 no 6_546
H18 C22 3.3169 no 6_546
H18 H7 2.9396 no 6_546
H18 H8 2.7377 no 6_546
H18 H22A 3.5279 no 6_546
H18 H22C 2.4033 no 6_546
H18 H25A 2.9084 no 1_545
H19A C24 3.5456 no 4_554
H19A C26 3.1503 no 5_445
H19A H21A 3.3162 no 4_554
H19A H24A 3.0014 no 4_554
H19A H24C 3.2633 no 4_554
H19B C11 3.1413 no 5_445
H19B C12 3.2267 no 5_445
H19B H11A 2.9248 no 5_445
H19B H11B 2.8914 no 5_445
H19B H12A 2.9981 no 5_445
H19B H12B 3.0787 no 5_445
H19C O1 2.7532 no 3_546
H19C C19 3.4574 no 3_546
H19C C31 3.4947 no 5_435
H19C H11B 3.3491 no 5_445
H19C H17 3.2925 no 3_546
H19C H19C 3.2158 no 3_546
H19C H25B 3.4873 no 3_556
H20 C7 3.4343 no 6_546
H20 C8 3.2406 no 6_546
H20 C25 3.2668 no 6_546
H20 H3 3.1898 no 4_555
H20 H7 3.2088 no 6_546
H20 H8 2.8239 no 6_546
H20 H23 3.5113 no 6_546
H20 H25A 3.1352 no 6_546
H20 H25C 2.6062 no 6_546
H21A O1 3.4993 no 4_555
H21A C14 3.5024 no 4_555
H21A C15 3.0298 no 4_555
H21A C16 3.0530 no 4_555
H21A C17 3.5235 no 4_555
H21A H2 3.5382 no 4_555
H21A H15 3.2410 no 4_555
H21A H19A 3.3162 no 4_555
H21B C2 3.0530 no 4_555
H21B C3 3.3737 no 4_555
H21B C7 3.3446 no 6_546
H21B C13 3.5248 no 4_555
H21B C14 3.2427 no 4_555
H21B C15 3.4246 no 4_555
H21B H2 2.2815 no 4_555
H21B H3 2.9646 no 4_555
H21B H7 2.9620 no 6_546
H21B H14 3.4544 no 4_555
H21C C7 3.4698 no 6_546
H21C C15 3.5229 no 4_555
H21C C26 3.4199 no 7_556
H21C C27 3.0885 no 7_556
H21C H7 2.7332 no 6_546
H21C H15 3.4270 no 4_555
H22A C3 3.1188 no 4_555
H22A C22 3.4056 no 7_557
H22A H2 3.2697 no 4_555
H22A H3 2.3331 no 4_555
H22A H18 3.5279 no 6_556
H22A H22A 2.9468 no 7_557
H22A H22B 2.9715 no 7_557
H22A H25C 3.1483 no 6_546
H22B C2 3.1308 no 6_556
H22B C3 3.0322 no 6_556
H22B H2 3.1964 no 6_556
H22B H3 3.0503 no 6_556
H22B H22A 2.9715 no 7_557
H22C C2 3.5800 no 6_556
H22C C18 3.0034 no 6_556
H22C H2 3.4088 no 6_556
H22C H17 3.5570 no 6_556
H22C H18 2.4033 no 6_556
H22C H25A 3.0293 no 6_546
H22C H25C 3.2819 no 6_546
H23 C1 3.2394 no 6_556
H23 C2 3.4139 no 6_556
H23 C3 3.5556 no 6_556
H23 C4 3.4820 no 6_556
H23 C5 3.2499 no 6_556
H23 C10 3.1734 no 6_556
H23 H20 3.5113 no 6_556
H24A C31 3.2031 no 7_566
H24A H19A 3.0014 no 4_555
H24B C4 2.9980 no 6_556
H24B C5 2.9696 no 6_556
H24B C6 2.9550 no 6_556
H24B C11 2.9898 no 6_556
H24B C12 2.9839 no 6_556
H24B H11B 2.6410 no 6_556
H24B H12A 2.6552 no 6_556
H24C O1 3.4048 no 4_555
H24C C4 3.4675 no 6_556
H24C C11 3.5697 no 6_556
H24C H11B 2.9253 no 6_556
H24C H19A 3.2633 no 4_555
H25A C5 3.5373 no 6_556
H25A C6 3.4984 no 6_556
H25A C7 3.3962 no 6_556
H25A C8 3.3314 no 6_556
H25A C9 3.4182 no 6_556
H25A C10 3.5402 no 6_556
H25A C17 3.4196 no 1_565
H25A C18 3.5084 no 1_565
H25A H17 2.7351 no 1_565
H25A H18 2.9084 no 1_565
H25A H20 3.1352 no 6_556
H25A H22C 3.0293 no 6_556
H25B C17 3.3290 no 1_565
H25B H11A 3.0196 no 7_556
H25B H11B 3.4324 no 7_556
H25B H17 2.4049 no 1_565
H25B H19C 3.4873 no 3_556
H25C C3 3.4645 no 7_556
H25C C20 3.4443 no 6_556
H25C C22 3.4586 no 6_556
H25C H3 2.6624 no 7_556
H25C H11A 3.2173 no 7_556
H25C H17 3.1818 no 1_565
H25C H20 2.6062 no 6_556
H25C H22A 3.1483 no 6_556
H25C H22C 3.2819 no 6_556

loop_
_geom_torsion_atom_site_label_1
_geom_torsion_atom_site_label_2
_geom_torsion_atom_site_label_3
_geom_torsion_atom_site_label_4
_geom_torsion
_geom_torsion_publ_flag
_geom_torsion_site_symmetry_1
_geom_torsion_site_symmetry_3
_geom_torsion_site_symmetry_4
C1 Te1 C13 C14 -103.0(3) no . . .
C1 Te1 C13 C18 88.0(3) no . . .
C13 Te1 C1 C2 10.8(2) no . . .
C13 Te1 C1 C10 -169.9(2) no . . .
C9 P9 C20 C21 -161.7(2) no . . .
C9 P9 C20 C22 70.0(3) no . . .
C20 P9 C9 C8 -81.3(3) no . . .
C20 P9 C9 C10 100.2(3) no . . .
C9 P9 C23 C24 -175.4(2) no . . .
C9 P9 C23 C25 64.5(3) no . . .
C23 P9 C9 C8 28.9(3) no . . .
C23 P9 C9 C10 -149.6(2) no . . .
C20 P9 C23 C24 -68.4(2) no . . .
C20 P9 C23 C25 171.4(2) no . . .
C23 P9 C20 C21 89.0(3) no . . .
C23 P9 C20 C22 -39.3(3) no . . .
C19 O1 C16 C15 -2.3(6) no . . .
C19 O1 C16 C17 177.5(3) no . . .
Te1 C1 C2 C3 179.7(2) no . . .
Te1 C1 C10 C5 179.59(19) no . . .
Te1 C1 C10 C9 -0.6(5) no . . .
C2 C1 C10 C5 -1.1(5) no . . .
C2 C1 C10 C9 178.7(3) no . . .
C10 C1 C2 C3 0.4(5) no . . .
C1 C2 C3 C4 0.2(6) no . . .
C2 C3 C4 C5 0.0(5) no . . .
C2 C3 C4 C11 179.3(3) no . . .
C3 C4 C5 C6 -179.1(3) no . . .
C3 C4 C5 C10 -0.9(5) no . . .
C3 C4 C11 C12 178.7(4) no . . .
C5 C4 C11 C12 -2.0(4) no . . .
C11 C4 C5 C6 1.5(4) no . . .
C11 C4 C5 C10 179.7(3) no . . .
C4 C5 C6 C7 178.3(3) no . . .
C4 C5 C6 C12 -0.3(4) no . . .
C4 C5 C10 C1 1.4(5) no . . .
C4 C5 C10 C9 -178.5(3) no . . .
C6 C5 C10 C1 179.4(3) no . . .
C6 C5 C10 C9 -0.5(5) no . . .
C10 C5 C6 C7 0.1(5) no . . .
C10 C5 C6 C12 -178.6(3) no . . .
C5 C6 C7 C8 0.1(5) no . . .
C5 C6 C12 C11 -0.9(4) no . . .
C7 C6 C12 C11 -179.3(4) no . . .
C12 C6 C7 C8 178.3(3) no . . .
C6 C7 C8 C9 0.2(6) no . . .
C7 C8 C9 P9 -179.2(3) no . . .
C7 C8 C9 C10 -0.7(5) no . . .
P9 C9 C10 C1 -0.5(5) no . . .
P9 C9 C10 C5 179.4(2) no . . .
C8 C9 C10 C1 -179.1(3) no . . .
C8 C9 C10 C5 0.8(5) no . . .
C4 C11 C12 C6 1.7(4) no . . .
Te1 C13 C14 C15 -169.1(2) no . . .
Te1 C13 C18 C17 170.2(2) no . . .
C14 C13 C18 C17 0.9(6) no . . .
C18 C13 C14 C15 0.2(5) no . . .
C13 C14 C15 C16 -0.2(6) no . . .
C14 C15 C16 O1 178.8(3) no . . .
C14 C15 C16 C17 -0.9(6) no . . .
O1 C16 C17 C18 -177.7(3) no . . .
C15 C16 C17 C18 2.0(6) no . . .
C16 C17 C18 C13 -2.0(7) no . . .
C27 C26 C27 C27 -0.0(5) no . 2_655 .
C27 C26 C27 C28 0.0(7) no . 2_655 .
C27 C26 C27 C27 -0.0(5) no 2_655 . 2_655
C27 C26 C27 C28 -0.0(7) no 2_655 . .
C26 C27 C27 C26 -0.0 no . 2_655 .
C26 C27 C27 C28 -180.0(6) no . 2_655 .
C26 C27 C28 C27 0.0(5) no . . 2_655
C26 C27 C28 C29 175.4(4) no . . .
C27 C27 C28 C27 0.0(5) no 2_655 . 2_655
C27 C27 C28 C29 175.4(5) no 2_655 . .
C28 C27 C27 C26 180.0(6) no . 2_655 .
C28 C27 C27 C28 0.0 no . 2_655 .
C27 C28 C29 C29 173.1(6) no . . 2_655
C27 C28 C29 C30 126(3) no . . .
C27 C28 C29 C30 -172.0(7) no . . 2_655
C27 C28 C29 C29 173.1(6) no 2_655 2_655 .
C27 C28 C29 C30 126(3) no 2_655 2_655 2_655
C27 C28 C29 C30 -172.0(7) no 2_655 2_655 .
C29 C28 C29 C29 0.0(9) no . 2_655 .
C29 C28 C29 C30 -47(3) no . 2_655 2_655
C29 C28 C29 C30 14.9(10) no . 2_655 .
C29 C28 C29 C29 0.0(9) no 2_655 . 2_655
C29 C28 C29 C30 -47(3) no 2_655 . .
C29 C28 C29 C30 14.9(10) no 2_655 . 2_655
C28 C29 C29 C28 0.0 no . 2_655 .
C28 C29 C29 C30 163.3(10) no . 2_655 2_655
C28 C29 C29 C30 -163.3(10) no . 2_655 .
C28 C29 C30 C29 44(3) no . . 2_655
C28 C29 C30 C30 77(3) no . . 2_655
C28 C29 C30 C31 96(4) no . . .
C28 C29 C30 C29 -18.3(7) no . 2_655 2_655
C28 C29 C30 C30 -153.8(13) no . 2_655 .
C28 C29 C30 C31 -166.4(9) no . 2_655 .
C29 C29 C30 C29 -0.0(9) no 2_655 . 2_655
C29 C29 C30 C30 33.0(13) no 2_655 . 2_655
C29 C29 C30 C31 52(2) no 2_655 . .
C30 C29 C29 C28 163.3(12) no . 2_655 .
C30 C29 C29 C30 -33.5(12) no . 2_655 2_655
C30 C29 C29 C30 -0.0(6) no . 2_655 .
C29 C29 C30 C29 -0.0(11) no 2_655 2_655 2_655
C29 C29 C30 C30 -135.5(17) no 2_655 2_655 .
C29 C29 C30 C31 -148.1(16) no 2_655 2_655 .
C30 C29 C29 C28 -163.3(12) no 2_655 2_655 .
C30 C29 C29 C30 -0.0(6) no 2_655 2_655 2_655
C30 C29 C29 C30 33.5(12) no 2_655 2_655 .
C30 C29 C30 C29 135.5(14) no . 2_655 2_655
C30 C29 C30 C30 -0.0(8) no . 2_655 .
C30 C29 C30 C31 -12.6(11) no . 2_655 .
C30 C29 C30 C29 -33.0(11) no 2_655 . 2_655
C30 C29 C30 C30 -0.0(6) no 2_655 . 2_655
C30 C29 C30 C31 19.0(16) no 2_655 . .
C29 C30 C30 C29 -25.1(8) no . 2_655 2_655
C29 C30 C30 C29 -0.0(6) no . 2_655 .
C29 C30 C30 C31 167.4(11) no . 2_655 .
C29 C30 C31 C30 -20.4(16) no . . 2_655
C29 C30 C30 C29 -0.0(6) no 2_655 2_655 2_655
C29 C30 C30 C29 25.1(8) no 2_655 2_655 .
C29 C30 C30 C31 -167.4(11) no 2_655 2_655 .
C29 C30 C31 C30 10.5(6) no 2_655 . 2_655
C30 C30 C31 C30 -0.0(6) no 2_655 . 2_655
C31 C30 C30 C29 167.4(8) no . 2_655 2_655
C31 C30 C30 C29 -167.4(8) no . 2_655 .
C31 C30 C30 C31 0.0 no . 2_655 .
